data_4082673
loop_
_publ_author_name
'Ning, Yalan'
'.Froese, Robert D. J'
'Margl, Peter'
'Lee, Edward L.'
'Nguyen, SonBinh T.'
'Peterson, Thomas H.'
'Wagner, Nicole'
'Stern, Charlotte L.'
'Sarjeant, Amy A.'

_publ_section_title
;
 Efficient Carbene and Carbyne Formation in Molybdenum(0) and Tungsten(0)
 Dinitrogen Complexes
;
_journal_issue 5
_journal_name_full Organometallics
_journal_page_first 1120
_journal_paper_doi 10.1021/om4006214
_journal_volume 33
_journal_year 2014
_chemical_formula_moiety 'C67 H60 P4 W, 2(C7 H8)'
_chemical_formula_sum 'C81 H76 P4 W'
_chemical_formula_weight 1357.15
_chemical_name_systematic
; 
 ? 
;
_space_group_IT_number 14
_symmetry_cell_setting monoclinic
_symmetry_space_group_name_Hall '-P 2yn'
_symmetry_space_group_name_H-M 'P 1 21/n 1'
_atom_sites_solution_hydrogens geom
_atom_sites_solution_primary direct
_atom_sites_solution_secondary difmap
_audit_creation_method SHELXL-97
_cell_angle_alpha 90.00
_cell_angle_beta 104.1430(10)
_cell_angle_gamma 90.00
_cell_formula_units_Z 4
_cell_length_a 17.8550(6)
_cell_length_b 17.3976(6)
_cell_length_c 21.3320(7)
_cell_measurement_reflns_used 9284
_cell_measurement_temperature 100(2)
_cell_measurement_theta_max 32.63
_cell_measurement_theta_min 3.10
_cell_volume 6425.6(4)
_computing_cell_refinement 'Bruker SAINT'
_computing_data_collection 'Bruker APEX2'
_computing_data_reduction 'Bruker SAINT'
_computing_molecular_graphics 'Bruker SHELXTL'
_computing_publication_material 'Bruker SHELXTL'
_computing_structure_refinement 'SHELXL-97 (Sheldrick, 2008)'
_computing_structure_solution 'SHELXS-97 (Sheldrick, 2008)'
_diffrn_ambient_temperature 100(2)
_diffrn_measured_fraction_theta_full 0.998
_diffrn_measured_fraction_theta_max 0.998
_diffrn_measurement_device_type 'Bruker APEX-II CCD'
_diffrn_measurement_method '\f and \w scans'
_diffrn_radiation_monochromator graphite
_diffrn_radiation_source 'fine-focus sealed tube'
_diffrn_radiation_type MoK\a
_diffrn_radiation_wavelength 0.71073
_diffrn_reflns_av_R_equivalents 0.0382
_diffrn_reflns_av_sigmaI/netI 0.0280
_diffrn_reflns_limit_h_max 27
_diffrn_reflns_limit_h_min -26
_diffrn_reflns_limit_k_max 25
_diffrn_reflns_limit_k_min -26
_diffrn_reflns_limit_l_max 32
_diffrn_reflns_limit_l_min -32
_diffrn_reflns_number 155294
_diffrn_reflns_theta_full 32.55
_diffrn_reflns_theta_max 32.55
_diffrn_reflns_theta_min 1.34
_diffrn_standards_number 0
_exptl_absorpt_coefficient_mu 1.943
_exptl_absorpt_correction_T_max 0.8743
_exptl_absorpt_correction_T_min 0.6937
_exptl_absorpt_correction_type numerical
_exptl_absorpt_process_details face-indexed
_exptl_crystal_colour red
_exptl_crystal_density_diffrn 1.403
_exptl_crystal_density_method 'not measured'
_exptl_crystal_description tabular
_exptl_crystal_F_000 2784
_exptl_crystal_size_max 0.20
_exptl_crystal_size_mid 0.08
_exptl_crystal_size_min 0.07
_refine_diff_density_max 7.452
_refine_diff_density_min -2.299
_refine_diff_density_rms 0.129
_refine_ls_extinction_method none
_refine_ls_goodness_of_fit_ref 1.098
_refine_ls_hydrogen_treatment mixed
_refine_ls_matrix_type full
_refine_ls_number_parameters 781
_refine_ls_number_reflns 23317
_refine_ls_number_restraints 1
_refine_ls_restrained_S_all 1.098
_refine_ls_R_factor_all 0.0414
_refine_ls_R_factor_gt 0.0316
_refine_ls_shift/su_max 0.003
_refine_ls_shift/su_mean 0.000
_refine_ls_structure_factor_coef Fsqd
_refine_ls_weighting_details 'calc w=1/[\s^2^(Fo^2^)+(0.0483P)^2^+3.7794P] where P=(Fo^2^+2Fc^2^)/3'
_refine_ls_weighting_scheme calc
_refine_ls_wR_factor_gt 0.0831
_refine_ls_wR_factor_ref 0.0878
_reflns_number_gt 19454
_reflns_number_total 23317
_reflns_threshold_expression >2sigma(I)
_cod_data_source_file om4006214_si_002.cif
_cod_data_source_block n0901
_cod_depositor_comments
;
The following automatic conversions were performed:

'_symmetry_cell_setting' value 'Monoclinic' changed to 'monoclinic'
according to
/usr/data/users/saulius/crontab/automatic-downloads/current/ACS/lib/dictionaries/cif_core.dic
dictionary named 'cif_core.dic' version 2.4.2 from 2011-04-26.

Automatic conversion script
Id: cif_fix_values 2281 2013-09-26 08:29:07Z andrius 
;
_cod_original_sg_symbol_H-M P2(1)/n
_cod_database_code 4082673

loop_
_symmetry_equiv_pos_as_xyz
'x, y, z'
'-x+1/2, y+1/2, -z+1/2'
'-x, -y, -z'
'x-1/2, -y-1/2, z-1/2'

loop_
_atom_site_label
_atom_site_type_symbol
_atom_site_fract_x
_atom_site_fract_y
_atom_site_fract_z
_atom_site_U_iso_or_equiv
_atom_site_adp_type
_atom_site_occupancy
_atom_site_symmetry_multiplicity
_atom_site_calc_flag
_atom_site_refinement_flags
W1 W 0.842516(4) 0.738462(4) -0.002540(3) 0.01264(3) Uani 1 1 d D
P1 P 0.77561(3) 0.62876(3) -0.06123(2) 0.01327(9) Uani 1 1 d .
P2 P 0.92937(3) 0.63557(3) 0.04828(2) 0.01306(9) Uani 1 1 d .
P3 P 0.93262(3) 0.84683(3) 0.03431(2) 0.01441(9) Uani 1 1 d .
P4 P 0.77886(3) 0.84153(3) -0.07440(2) 0.01402(9) Uani 1 1 d .
C1 C 0.67688(12) 0.60272(12) -0.05893(9) 0.0176(4) Uani 1 1 d .
C1S C 0.7038(3) 0.3254(3) 0.16616(18) 0.0651(12) Uani 1 1 d .
C2 C 0.62648(13) 0.66038(15) -0.05041(13) 0.0276(5) Uani 1 1 d .
H2 H 0.6444 0.7118 -0.0438 0.033 Uiso 1 1 calc R
C2S C 0.7498(3) 0.3343(3) 0.1213(2) 0.0837(16) Uani 1 1 d .
H2S H 0.7762 0.2916 0.1090 0.100 Uiso 1 1 calc R
C3 C 0.54985(15) 0.64358(18) -0.05151(14) 0.0357(6) Uani 1 1 d .
H3 H 0.5157 0.6838 -0.0467 0.043 Uiso 1 1 calc R
C3S C 0.7554(4) 0.4046(3) 0.0966(3) 0.0955(19) Uani 1 1 d .
H3S H 0.7848 0.4102 0.0653 0.115 Uiso 1 1 calc R
C4 C 0.52329(15) 0.56912(18) -0.05951(13) 0.0348(6) Uani 1 1 d .
H4 H 0.4712 0.5577 -0.0597 0.042 Uiso 1 1 calc R
C4S C 0.7186(3) 0.4719(3) 0.1153(2) 0.0688(12) Uani 1 1 d .
H4S H 0.7201 0.5203 0.0950 0.083 Uiso 1 1 calc R
C5 C 0.57303(16) 0.51135(17) -0.06717(13) 0.0343(6) Uani 1 1 d .
H5 H 0.5553 0.4597 -0.0719 0.041 Uiso 1 1 calc R
C5S C 0.6836(2) 0.4629(3) 0.1611(2) 0.0748(13) Uani 1 1 d .
H5S H 0.6646 0.5065 0.1791 0.090 Uiso 1 1 calc R
C6 C 0.64914(14) 0.52784(14) -0.06806(12) 0.0265(5) Uani 1 1 d .
H6 H 0.6823 0.4877 -0.0750 0.032 Uiso 1 1 calc R
C6S C 0.6729(2) 0.3871(3) 0.1853(2) 0.0710(13) Uani 1 1 d .
H6S H 0.6427 0.3817 0.2160 0.085 Uiso 1 1 calc R
C7 C 0.76596(12) 0.62492(12) -0.14872(9) 0.0172(4) Uani 1 1 d .
C7S C 0.6921(4) 0.2506(3) 0.1904(3) 0.098(2) Uani 1 1 d .
H7S1 H 0.7033 0.2523 0.2377 0.147 Uiso 1 1 calc R
H7S2 H 0.7266 0.2137 0.1771 0.147 Uiso 1 1 calc R
H7S3 H 0.6383 0.2348 0.1730 0.147 Uiso 1 1 calc R
C8 C 0.70382(13) 0.66131(13) -0.19052(10) 0.0218(4) Uani 1 1 d .
H8 H 0.6637 0.6829 -0.1739 0.026 Uiso 1 1 calc R
C8S C 0.39835(17) 0.7856(2) 0.05376(15) 0.0386(6) Uani 1 1 d .
C9 C 0.69998(16) 0.66629(15) -0.25635(11) 0.0294(5) Uani 1 1 d .
H9 H 0.6573 0.6910 -0.2845 0.035 Uiso 1 1 calc R
C9S C 0.37737(18) 0.8519(2) 0.01712(14) 0.0421(7) Uani 1 1 d .
H9S H 0.3603 0.8477 -0.0286 0.050 Uiso 1 1 calc R
C10 C 0.75807(17) 0.63536(18) -0.28064(11) 0.0350(6) Uani 1 1 d .
H10 H 0.7563 0.6403 -0.3253 0.042 Uiso 1 1 calc R
C10S C 0.3807(2) 0.9227(2) 0.04511(17) 0.0496(8) Uani 1 1 d .
H10S H 0.3640 0.9665 0.0189 0.060 Uiso 1 1 calc R
C11 C 0.81879(16) 0.59721(18) -0.24030(12) 0.0334(6) Uani 1 1 d .
H11 H 0.8578 0.5746 -0.2576 0.040 Uiso 1 1 calc R
C11S C 0.40808(18) 0.9316(2) 0.11081(16) 0.0437(7) Uani 1 1 d .
H11S H 0.4106 0.9809 0.1303 0.052 Uiso 1 1 calc R
C12 C 0.82319(14) 0.59172(15) -0.17450(11) 0.0252(5) Uani 1 1 d .
H12 H 0.8652 0.5654 -0.1470 0.030 Uiso 1 1 calc R
C12S C 0.43186(19) 0.8664(2) 0.14769(16) 0.0483(8) Uani 1 1 d .
H12S H 0.4530 0.8714 0.1929 0.058 Uiso 1 1 calc R
C13 C 0.82782(12) 0.53840(12) -0.03320(10) 0.0186(4) Uani 1 1 d .
H13A H 0.8074 0.5157 0.0018 0.022 Uiso 1 1 calc R
H13B H 0.8191 0.5012 -0.0693 0.022 Uiso 1 1 calc R
C13S C 0.42531(18) 0.7952(2) 0.11990(14) 0.0405(7) Uani 1 1 d .
H13S H 0.4396 0.7513 0.1466 0.049 Uiso 1 1 calc R
C14 C 0.91417(12) 0.55320(12) -0.00843(10) 0.0175(4) Uani 1 1 d .
H14A H 0.9371 0.5647 -0.0452 0.021 Uiso 1 1 calc R
H14B H 0.9398 0.5069 0.0139 0.021 Uiso 1 1 calc R
C14S C 0.3926(2) 0.7086(3) 0.0245(2) 0.0585(10) Uani 1 1 d .
H14C H 0.4403 0.6800 0.0423 0.088 Uiso 1 1 calc R
H14D H 0.3848 0.7135 -0.0225 0.088 Uiso 1 1 calc R
H14E H 0.3488 0.6811 0.0340 0.088 Uiso 1 1 calc R
C15 C 0.92020(12) 0.58558(12) 0.12236(9) 0.0167(4) Uani 1 1 d .
C16 C 0.87646(12) 0.61611(13) 0.16186(10) 0.0189(4) Uani 1 1 d .
H16 H 0.8525 0.6648 0.1518 0.023 Uiso 1 1 calc R
C17 C 0.86728(14) 0.57605(15) 0.21620(11) 0.0256(5) Uani 1 1 d .
H17 H 0.8371 0.5977 0.2428 0.031 Uiso 1 1 calc R
C18 C 0.90159(16) 0.50545(16) 0.23156(11) 0.0314(5) Uani 1 1 d .
H18 H 0.8943 0.4779 0.2681 0.038 Uiso 1 1 calc R
C19 C 0.94677(18) 0.47490(16) 0.19343(12) 0.0352(6) Uani 1 1 d .
H19 H 0.9713 0.4265 0.2041 0.042 Uiso 1 1 calc R
C20 C 0.95632(15) 0.51497(14) 0.13961(11) 0.0277(5) Uani 1 1 d .
H20 H 0.9880 0.4939 0.1141 0.033 Uiso 1 1 calc R
C21 C 1.03477(12) 0.64750(12) 0.06522(10) 0.0166(4) Uani 1 1 d .
C22 C 1.08129(13) 0.64809(15) 0.12808(11) 0.0241(4) Uani 1 1 d .
H22 H 1.0586 0.6400 0.1635 0.029 Uiso 1 1 calc R
C23 C 1.16060(14) 0.66032(16) 0.13970(14) 0.0311(5) Uani 1 1 d .
H23 H 1.1916 0.6603 0.1828 0.037 Uiso 1 1 calc R
C24 C 1.19401(14) 0.67242(15) 0.08918(15) 0.0323(6) Uani 1 1 d .
H24 H 1.2481 0.6804 0.0971 0.039 Uiso 1 1 calc R
C25 C 1.14820(15) 0.67290(15) 0.02622(14) 0.0298(5) Uani 1 1 d .
H25 H 1.1713 0.6816 -0.0088 0.036 Uiso 1 1 calc R
C26 C 1.06944(13) 0.66081(13) 0.01422(11) 0.0222(4) Uani 1 1 d .
H26 H 1.0387 0.6616 -0.0290 0.027 Uiso 1 1 calc R
C27 C 1.02573(12) 0.85056(12) 0.01192(9) 0.0160(4) Uani 1 1 d .
C28 C 1.02463(14) 0.84509(14) -0.05368(10) 0.0241(4) Uani 1 1 d .
H28 H 0.9770 0.8369 -0.0845 0.029 Uiso 1 1 calc R
C29 C 1.09204(14) 0.85146(15) -0.07430(11) 0.0270(5) Uani 1 1 d .
H29 H 1.0901 0.8490 -0.1192 0.032 Uiso 1 1 calc R
C30 C 1.16256(13) 0.86140(13) -0.02980(11) 0.0226(4) Uani 1 1 d .
H30 H 1.2088 0.8659 -0.0440 0.027 Uiso 1 1 calc R
C31 C 1.16460(13) 0.86462(13) 0.03538(10) 0.0198(4) Uani 1 1 d .
H31 H 1.2127 0.8702 0.0661 0.024 Uiso 1 1 calc R
C32 C 1.09690(12) 0.85971(12) 0.05649(10) 0.0172(4) Uani 1 1 d .
H32 H 1.0991 0.8626 0.1014 0.021 Uiso 1 1 calc R
C33 C 0.96110(11) 0.86965(12) 0.12094(10) 0.0163(4) Uani 1 1 d .
C34 C 0.98407(14) 0.94306(13) 0.14442(11) 0.0236(4) Uani 1 1 d .
H34 H 0.9851 0.9838 0.1150 0.028 Uiso 1 1 calc R
C35 C 1.00544(14) 0.95709(15) 0.21068(12) 0.0276(5) Uani 1 1 d .
H35 H 1.0199 1.0075 0.2261 0.033 Uiso 1 1 calc R
C36 C 1.00571(14) 0.89827(15) 0.25413(11) 0.0267(5) Uani 1 1 d .
H36 H 1.0206 0.9080 0.2993 0.032 Uiso 1 1 calc R
C37 C 0.98421(15) 0.82507(15) 0.23157(11) 0.0265(5) Uani 1 1 d .
H37 H 0.9848 0.7843 0.2613 0.032 Uiso 1 1 calc R
C38 C 0.96164(13) 0.81086(13) 0.16527(10) 0.0204(4) Uani 1 1 d .
H38 H 0.9465 0.7605 0.1502 0.024 Uiso 1 1 calc R
C39 C 0.89034(13) 0.93839(12) -0.00461(11) 0.0213(4) Uani 1 1 d .
H39A H 0.9031 0.9809 0.0271 0.026 Uiso 1 1 calc R
H39B H 0.9133 0.9505 -0.0412 0.026 Uiso 1 1 calc R
C40 C 0.80281(12) 0.93224(12) -0.02910(10) 0.0191(4) Uani 1 1 d .
H40A H 0.7829 0.9764 -0.0576 0.023 Uiso 1 1 calc R
H40B H 0.7784 0.9332 0.0079 0.023 Uiso 1 1 calc R
C41 C 0.67352(11) 0.85080(12) -0.10045(10) 0.0162(4) Uani 1 1 d .
C42 C 0.63245(13) 0.85788(14) -0.05273(11) 0.0224(4) Uani 1 1 d .
H42 H 0.6595 0.8584 -0.0085 0.027 Uiso 1 1 calc R
C43 C 0.55249(14) 0.86412(16) -0.06935(12) 0.0276(5) Uani 1 1 d .
H43 H 0.5251 0.8690 -0.0365 0.033 Uiso 1 1 calc R
C44 C 0.51255(13) 0.86323(15) -0.13388(12) 0.0268(5) Uani 1 1 d .
H44 H 0.4578 0.8670 -0.1453 0.032 Uiso 1 1 calc R
C45 C 0.55236(13) 0.85682(14) -0.18137(11) 0.0250(5) Uani 1 1 d .
H45 H 0.5250 0.8567 -0.2256 0.030 Uiso 1 1 calc R
C46 C 0.63234(12) 0.85047(13) -0.16509(10) 0.0195(4) Uani 1 1 d .
H46 H 0.6592 0.8459 -0.1982 0.023 Uiso 1 1 calc R
C47 C 0.80771(12) 0.86147(12) -0.14961(10) 0.0175(4) Uani 1 1 d .
C48 C 0.79634(14) 0.93316(14) -0.17988(11) 0.0252(5) Uani 1 1 d .
H48 H 0.7735 0.9735 -0.1610 0.030 Uiso 1 1 calc R
C49 C 0.81808(14) 0.94619(16) -0.23736(12) 0.0289(5) Uani 1 1 d .
H49 H 0.8106 0.9954 -0.2572 0.035 Uiso 1 1 calc R
C50 C 0.85054(14) 0.88755(16) -0.26556(11) 0.0274(5) Uani 1 1 d .
H50 H 0.8652 0.8963 -0.3049 0.033 Uiso 1 1 calc R
C51 C 0.86169(14) 0.81566(15) -0.23630(11) 0.0261(5) Uani 1 1 d .
H51 H 0.8836 0.7751 -0.2558 0.031 Uiso 1 1 calc R
C52 C 0.84079(13) 0.80301(13) -0.17848(11) 0.0218(4) Uani 1 1 d .
H52 H 0.8492 0.7539 -0.1584 0.026 Uiso 1 1 calc R
C53 C 0.77765(13) 0.74499(12) 0.05310(10) 0.0172(4) Uani 1 1 d .
C54 C 0.72500(13) 0.72680(13) 0.09237(11) 0.0208(4) Uani 1 1 d .
H54 H 0.7174 0.6733 0.0973 0.025 Uiso 1 1 calc R
C55 C 0.68420(13) 0.77268(13) 0.12363(10) 0.0200(4) Uani 1 1 d .
C56 C 0.69090(13) 0.85785(13) 0.12336(10) 0.0216(4) Uani 1 1 d .
C57 C 0.76238(15) 0.89405(15) 0.13726(12) 0.0287(5) Uani 1 1 d .
H57 H 0.8082 0.8641 0.1463 0.034 Uiso 1 1 calc R
C58 C 0.76738(18) 0.97378(16) 0.13801(14) 0.0355(6) Uani 1 1 d .
H58 H 0.8165 0.9981 0.1482 0.043 Uiso 1 1 calc R
C59 C 0.70091(19) 1.01780(15) 0.12399(14) 0.0367(6) Uani 1 1 d .
H59 H 0.7044 1.0723 0.1246 0.044 Uiso 1 1 calc R
C60 C 0.63002(18) 0.98274(16) 0.10920(13) 0.0348(6) Uani 1 1 d .
H60 H 0.5845 1.0132 0.0987 0.042 Uiso 1 1 calc R
C61 C 0.62395(15) 0.90308(15) 0.10938(11) 0.0271(5) Uani 1 1 d .
H61 H 0.5745 0.8794 0.1000 0.033 Uiso 1 1 calc R
C62 C 0.63399(13) 0.73819(14) 0.16211(11) 0.0220(4) Uani 1 1 d .
C63 C 0.62335(15) 0.77576(15) 0.21736(11) 0.0264(5) Uani 1 1 d .
H63 H 0.6446 0.8255 0.2277 0.032 Uiso 1 1 calc R
C64 C 0.58207(17) 0.74121(16) 0.25723(13) 0.0313(5) Uani 1 1 d .
H64 H 0.5755 0.7674 0.2946 0.038 Uiso 1 1 calc R
C65 C 0.55042(15) 0.66848(17) 0.24256(12) 0.0320(5) Uani 1 1 d .
H65 H 0.5232 0.6443 0.2702 0.038 Uiso 1 1 calc R
C66 C 0.55894(15) 0.63173(16) 0.18747(13) 0.0305(5) Uani 1 1 d .
H66 H 0.5367 0.5823 0.1770 0.037 Uiso 1 1 calc R
C67 C 0.59952(14) 0.66598(15) 0.14717(12) 0.0267(5) Uani 1 1 d .
H67 H 0.6040 0.6402 0.1090 0.032 Uiso 1 1 calc R
H1W H 0.8977(16) 0.709(2) -0.0506(13) 0.042(9) Uiso 1 1 d D

loop_
_atom_site_aniso_label
_atom_site_aniso_U_11
_atom_site_aniso_U_22
_atom_site_aniso_U_33
_atom_site_aniso_U_23
_atom_site_aniso_U_13
_atom_site_aniso_U_12
W1 0.01312(4) 0.00912(4) 0.01421(4) -0.00050(2) 0.00050(3) 0.00077(3)
P1 0.0144(2) 0.0110(2) 0.0135(2) -0.00075(16) 0.00179(17) -0.00078(17)
P2 0.0139(2) 0.0117(2) 0.0132(2) 0.00032(16) 0.00269(16) 0.00182(17)
P3 0.0155(2) 0.0112(2) 0.0154(2) -0.00068(17) 0.00143(17) -0.00079(17)
P4 0.0142(2) 0.0115(2) 0.0154(2) 0.00060(17) 0.00166(17) 0.00198(17)
C1 0.0178(9) 0.0193(10) 0.0143(8) 0.0010(7) 0.0014(7) -0.0034(7)
C1S 0.067(3) 0.078(3) 0.0437(19) 0.0049(19) 0.0002(18) -0.028(2)
C2 0.0187(10) 0.0277(12) 0.0370(13) -0.0051(10) 0.0082(9) -0.0042(9)
C2S 0.115(4) 0.100(4) 0.046(2) -0.009(2) 0.039(2) -0.030(3)
C3 0.0197(11) 0.0451(16) 0.0442(15) -0.0048(12) 0.0114(10) -0.0026(10)
C3S 0.153(5) 0.069(3) 0.089(4) -0.029(3) 0.075(4) -0.034(3)
C4 0.0213(11) 0.0528(18) 0.0297(12) 0.0058(11) 0.0048(9) -0.0148(11)
C4S 0.089(3) 0.063(3) 0.051(2) -0.0013(19) 0.012(2) -0.031(2)
C5 0.0313(13) 0.0329(14) 0.0351(13) 0.0065(11) 0.0010(10) -0.0179(11)
C5S 0.047(2) 0.098(4) 0.076(3) -0.007(3) 0.009(2) 0.011(2)
C6 0.0256(11) 0.0204(11) 0.0311(11) 0.0014(9) 0.0024(9) -0.0072(9)
C6S 0.045(2) 0.105(4) 0.070(3) 0.036(3) 0.0288(19) 0.020(2)
C7 0.0191(9) 0.0164(9) 0.0152(8) -0.0018(7) 0.0026(7) -0.0042(7)
C7S 0.088(4) 0.120(5) 0.071(3) 0.016(3) -0.010(3) -0.066(3)
C8 0.0248(10) 0.0200(10) 0.0186(9) 0.0007(8) 0.0011(8) -0.0029(8)
C8S 0.0301(13) 0.0437(16) 0.0446(16) -0.0020(13) 0.0139(12) 0.0042(12)
C9 0.0363(13) 0.0303(13) 0.0167(9) 0.0032(9) -0.0028(9) -0.0066(10)
C9S 0.0386(16) 0.060(2) 0.0284(13) 0.0088(13) 0.0106(11) 0.0135(14)
C10 0.0424(15) 0.0479(16) 0.0147(10) -0.0036(10) 0.0066(10) -0.0147(13)
C10S 0.057(2) 0.0473(19) 0.0500(18) 0.0103(15) 0.0228(16) 0.0135(16)
C11 0.0309(13) 0.0497(17) 0.0222(11) -0.0115(11) 0.0118(10) -0.0094(11)
C11S 0.0400(16) 0.0490(19) 0.0470(17) 0.0015(14) 0.0202(13) 0.0016(14)
C12 0.0220(10) 0.0341(13) 0.0193(9) -0.0082(9) 0.0045(8) -0.0019(9)
C12S 0.0375(16) 0.070(2) 0.0371(15) -0.0052(15) 0.0087(12) 0.0138(16)
C13 0.0223(10) 0.0112(9) 0.0202(9) -0.0017(7) 0.0012(7) -0.0001(7)
C13S 0.0400(15) 0.0495(19) 0.0331(13) 0.0128(13) 0.0113(12) 0.0098(13)
C14 0.0189(9) 0.0144(9) 0.0185(9) -0.0018(7) 0.0034(7) 0.0039(7)
C14S 0.052(2) 0.061(2) 0.066(2) -0.010(2) 0.0227(18) -0.0011(19)
C15 0.0172(9) 0.0163(9) 0.0163(8) 0.0026(7) 0.0034(7) 0.0004(7)
C16 0.0164(9) 0.0217(10) 0.0184(9) 0.0002(7) 0.0041(7) -0.0007(7)
C17 0.0269(11) 0.0332(13) 0.0180(9) 0.0007(9) 0.0078(8) -0.0073(9)
C18 0.0426(14) 0.0311(13) 0.0198(10) 0.0074(9) 0.0061(10) -0.0087(11)
C19 0.0531(17) 0.0243(12) 0.0265(12) 0.0110(10) 0.0066(11) 0.0066(11)
C20 0.0370(13) 0.0225(11) 0.0248(11) 0.0073(9) 0.0098(10) 0.0096(10)
C21 0.0144(8) 0.0140(9) 0.0220(9) -0.0015(7) 0.0055(7) 0.0019(7)
C22 0.0166(10) 0.0308(12) 0.0239(10) -0.0022(9) 0.0032(8) 0.0028(8)
C23 0.0180(10) 0.0307(13) 0.0406(14) -0.0043(11) -0.0007(9) 0.0025(9)
C24 0.0177(10) 0.0216(11) 0.0588(17) -0.0008(11) 0.0115(11) 0.0012(8)
C25 0.0284(12) 0.0204(11) 0.0472(14) 0.0019(10) 0.0224(11) 0.0010(9)
C26 0.0235(10) 0.0179(10) 0.0278(10) 0.0014(8) 0.0113(8) 0.0012(8)
C27 0.0183(9) 0.0137(9) 0.0160(8) -0.0009(7) 0.0041(7) -0.0016(7)
C28 0.0236(11) 0.0299(12) 0.0179(9) -0.0030(8) 0.0030(8) -0.0044(9)
C29 0.0296(12) 0.0344(13) 0.0184(9) -0.0039(9) 0.0089(9) -0.0048(10)
C30 0.0239(11) 0.0222(11) 0.0244(10) -0.0010(8) 0.0109(8) -0.0030(8)
C31 0.0187(9) 0.0192(10) 0.0213(9) 0.0020(7) 0.0044(8) -0.0017(8)
C32 0.0178(9) 0.0169(9) 0.0160(8) 0.0018(7) 0.0023(7) -0.0003(7)
C33 0.0143(8) 0.0168(9) 0.0177(8) -0.0030(7) 0.0038(7) -0.0005(7)
C34 0.0270(11) 0.0188(10) 0.0246(10) -0.0054(8) 0.0058(8) -0.0041(8)
C35 0.0285(12) 0.0260(12) 0.0274(11) -0.0129(9) 0.0055(9) -0.0035(9)
C36 0.0258(11) 0.0352(13) 0.0187(9) -0.0088(9) 0.0047(8) 0.0022(9)
C37 0.0323(12) 0.0281(12) 0.0187(9) -0.0005(8) 0.0056(9) 0.0017(10)
C38 0.0226(10) 0.0196(10) 0.0186(9) -0.0016(7) 0.0044(8) -0.0003(8)
C39 0.0224(10) 0.0127(9) 0.0255(10) 0.0021(7) -0.0006(8) -0.0014(7)
C40 0.0224(10) 0.0114(9) 0.0211(9) -0.0007(7) 0.0008(8) 0.0029(7)
C41 0.0153(9) 0.0139(9) 0.0180(8) -0.0005(7) 0.0016(7) 0.0034(7)
C42 0.0188(10) 0.0261(11) 0.0217(10) -0.0011(8) 0.0041(8) 0.0053(8)
C43 0.0205(11) 0.0351(13) 0.0286(11) -0.0028(10) 0.0087(9) 0.0069(9)
C44 0.0155(10) 0.0287(12) 0.0341(12) -0.0050(10) 0.0018(9) 0.0053(8)
C45 0.0191(10) 0.0280(12) 0.0243(10) -0.0049(9) -0.0016(8) 0.0028(8)
C46 0.0180(9) 0.0200(10) 0.0193(9) -0.0021(7) 0.0022(7) 0.0029(7)
C47 0.0140(9) 0.0192(10) 0.0176(8) 0.0023(7) 0.0007(7) -0.0009(7)
C48 0.0264(11) 0.0235(11) 0.0265(11) 0.0087(9) 0.0080(9) 0.0061(9)
C49 0.0263(12) 0.0321(13) 0.0280(11) 0.0153(10) 0.0059(9) 0.0031(10)
C50 0.0213(11) 0.0397(14) 0.0212(10) 0.0046(9) 0.0053(8) -0.0074(10)
C51 0.0271(11) 0.0294(12) 0.0244(10) -0.0041(9) 0.0110(9) -0.0073(9)
C52 0.0233(10) 0.0205(10) 0.0230(10) -0.0017(8) 0.0085(8) -0.0053(8)
C53 0.0197(9) 0.0131(9) 0.0181(9) -0.0014(7) 0.0030(7) 0.0036(7)
C54 0.0212(10) 0.0194(10) 0.0230(10) 0.0011(8) 0.0078(8) 0.0036(8)
C55 0.0186(9) 0.0237(11) 0.0188(9) 0.0026(7) 0.0065(7) 0.0029(8)
C56 0.0260(11) 0.0224(10) 0.0187(9) 0.0013(8) 0.0101(8) 0.0063(8)
C57 0.0295(12) 0.0244(12) 0.0345(12) -0.0019(9) 0.0122(10) 0.0027(9)
C58 0.0457(16) 0.0240(12) 0.0416(14) -0.0042(11) 0.0198(12) -0.0031(11)
C59 0.0626(19) 0.0190(11) 0.0361(13) 0.0012(10) 0.0269(13) 0.0054(12)
C60 0.0522(17) 0.0283(13) 0.0301(12) 0.0072(10) 0.0220(12) 0.0198(12)
C61 0.0323(12) 0.0287(12) 0.0233(10) 0.0041(9) 0.0126(9) 0.0104(10)
C62 0.0193(10) 0.0269(11) 0.0209(10) 0.0045(8) 0.0069(8) 0.0040(8)
C63 0.0300(12) 0.0298(12) 0.0214(10) 0.0034(9) 0.0101(9) 0.0025(9)
C64 0.0354(14) 0.0390(14) 0.0227(11) 0.0031(10) 0.0132(10) 0.0009(11)
C65 0.0296(12) 0.0419(15) 0.0268(11) 0.0083(10) 0.0115(10) -0.0025(11)
C66 0.0258(12) 0.0343(14) 0.0322(12) 0.0024(10) 0.0086(10) -0.0055(10)
C67 0.0238(11) 0.0315(13) 0.0259(11) 0.0004(9) 0.0083(9) -0.0013(9)

loop_
_atom_type_symbol
_atom_type_description
_atom_type_scat_dispersion_real
_atom_type_scat_dispersion_imag
_atom_type_scat_source
C C 0.0033 0.0016 'International Tables Vol C Tables 4.2.6.8 and 6.1.1.4'
H H 0.0000 0.0000 'International Tables Vol C Tables 4.2.6.8 and 6.1.1.4'
P P 0.1023 0.0942 'International Tables Vol C Tables 4.2.6.8 and 6.1.1.4'
W W -0.8490 6.8722 'International Tables Vol C Tables 4.2.6.8 and 6.1.1.4'

loop_
_geom_angle_atom_site_label_1
_geom_angle_atom_site_label_2
_geom_angle_atom_site_label_3
_geom_angle
C53 W1 P1 94.16(7)
C53 W1 P2 100.90(6)
P1 W1 P2 80.323(17)
C53 W1 P4 95.10(6)
P1 W1 P4 99.086(17)
P2 W1 P4 164.000(17)
C53 W1 P3 102.07(7)
P1 W1 P3 163.749(18)
P2 W1 P3 97.136(17)
P4 W1 P3 78.912(17)
C53 W1 H1W 165.5(13)
P1 W1 H1W 74.3(12)
P2 W1 H1W 68.9(12)
P4 W1 H1W 95.5(12)
P3 W1 H1W 89.8(12)
C1 P1 C7 99.59(9)
C1 P1 C13 101.14(10)
C7 P1 C13 102.28(10)
C1 P1 W1 122.37(7)
C7 P1 W1 117.72(7)
C13 P1 W1 110.81(7)
C21 P2 C15 100.69(9)
C21 P2 C14 101.26(9)
C15 P2 C14 99.51(10)
C21 P2 W1 120.85(7)
C15 P2 W1 123.09(7)
C14 P2 W1 107.54(7)
C33 P3 C27 102.01(9)
C33 P3 C39 104.20(10)
C27 P3 C39 98.47(10)
C33 P3 W1 118.84(7)
C27 P3 W1 120.15(7)
C39 P3 W1 110.31(7)
C41 P4 C47 101.82(9)
C41 P4 C40 99.95(9)
C47 P4 C40 102.57(10)
C41 P4 W1 122.59(7)
C47 P4 W1 119.94(7)
C40 P4 W1 106.59(7)
C2 C1 C6 118.4(2)
C2 C1 P1 118.90(17)
C6 C1 P1 122.68(18)
C6S C1S C2S 118.5(5)
C6S C1S C7S 121.3(5)
C2S C1S C7S 120.2(5)
C1 C2 C3 120.7(2)
C1 C2 H2 119.6
C3 C2 H2 119.6
C3S C2S C1S 118.4(5)
C3S C2S H2S 120.8
C1S C2S H2S 120.8
C4 C3 C2 120.4(3)
C4 C3 H3 119.8
C2 C3 H3 119.8
C2S C3S C4S 123.1(5)
C2S C3S H3S 118.5
C4S C3S H3S 118.5
C3 C4 C5 119.3(2)
C3 C4 H4 120.4
C5 C4 H4 120.4
C5S C4S C3S 116.6(5)
C5S C4S H4S 121.7
C3S C4S H4S 121.7
C4 C5 C6 120.7(2)
C4 C5 H5 119.6
C6 C5 H5 119.6
C4S C5S C6S 120.7(5)
C4S C5S H5S 119.6
C6S C5S H5S 119.6
C1 C6 C5 120.4(2)
C1 C6 H6 119.8
C5 C6 H6 119.8
C1S C6S C5S 122.2(4)
C1S C6S H6S 118.9
C5S C6S H6S 118.9
C8 C7 C12 118.7(2)
C8 C7 P1 119.79(17)
C12 C7 P1 121.30(16)
C1S C7S H7S1 109.5
C1S C7S H7S2 109.5
H7S1 C7S H7S2 109.5
C1S C7S H7S3 109.5
H7S1 C7S H7S3 109.5
H7S2 C7S H7S3 109.5
C9 C8 C7 120.6(2)
C9 C8 H8 119.7
C7 C8 H8 119.7
C13S C8S C9S 116.7(3)
C13S C8S C14S 120.9(3)
C9S C8S C14S 122.3(3)
C10 C9 C8 120.0(2)
C10 C9 H9 120.0
C8 C9 H9 120.0
C10S C9S C8S 121.7(3)
C10S C9S H9S 119.1
C8S C9S H9S 119.1
C9 C10 C11 120.2(2)
C9 C10 H10 119.9
C11 C10 H10 119.9
C9S C10S C11S 120.9(3)
C9S C10S H10S 119.5
C11S C10S H10S 119.5
C10 C11 C12 120.3(2)
C10 C11 H11 119.8
C12 C11 H11 119.8
C10S C11S C12S 118.0(3)
C10S C11S H11S 121.0
C12S C11S H11S 121.0
C11 C12 C7 120.2(2)
C11 C12 H12 119.9
C7 C12 H12 119.9
C13S C12S C11S 120.9(3)
C13S C12S H12S 119.5
C11S C12S H12S 119.5
C14 C13 P1 110.82(14)
C14 C13 H13A 109.5
P1 C13 H13A 109.5
C14 C13 H13B 109.5
P1 C13 H13B 109.5
H13A C13 H13B 108.1
C12S C13S C8S 121.6(3)
C12S C13S H13S 119.2
C8S C13S H13S 119.2
C13 C14 P2 109.36(14)
C13 C14 H14A 109.8
P2 C14 H14A 109.8
C13 C14 H14B 109.8
P2 C14 H14B 109.8
H14A C14 H14B 108.3
C8S C14S H14C 109.5
C8S C14S H14D 109.5
H14C C14S H14D 109.5
C8S C14S H14E 109.5
H14C C14S H14E 109.5
H14D C14S H14E 109.5
C16 C15 C20 118.0(2)
C16 C15 P2 121.37(16)
C20 C15 P2 120.59(17)
C15 C16 C17 120.7(2)
C15 C16 H16 119.6
C17 C16 H16 119.6
C18 C17 C16 120.5(2)
C18 C17 H17 119.7
C16 C17 H17 119.7
C17 C18 C19 119.5(2)
C17 C18 H18 120.3
C19 C18 H18 120.3
C18 C19 C20 120.0(2)
C18 C19 H19 120.0
C20 C19 H19 120.0
C19 C20 C15 121.2(2)
C19 C20 H20 119.4
C15 C20 H20 119.4
C22 C21 C26 118.3(2)
C22 C21 P2 122.02(16)
C26 C21 P2 119.53(16)
C23 C22 C21 120.9(2)
C23 C22 H22 119.6
C21 C22 H22 119.6
C24 C23 C22 120.2(2)
C24 C23 H23 119.9
C22 C23 H23 119.9
C23 C24 C25 119.6(2)
C23 C24 H24 120.2
C25 C24 H24 120.2
C26 C25 C24 120.6(2)
C26 C25 H25 119.7
C24 C25 H25 119.7
C25 C26 C21 120.4(2)
C25 C26 H26 119.8
C21 C26 H26 119.8
C32 C27 C28 118.48(19)
C32 C27 P3 123.81(15)
C28 C27 P3 117.70(16)
C29 C28 C27 120.8(2)
C29 C28 H28 119.6
C27 C28 H28 119.6
C28 C29 C30 120.4(2)
C28 C29 H29 119.8
C30 C29 H29 119.8
C31 C30 C29 119.2(2)
C31 C30 H30 120.4
C29 C30 H30 120.4
C30 C31 C32 120.7(2)
C30 C31 H31 119.6
C32 C31 H31 119.6
C31 C32 C27 120.26(19)
C31 C32 H32 119.9
C27 C32 H32 119.9
C38 C33 C34 118.41(19)
C38 C33 P3 118.63(16)
C34 C33 P3 122.94(17)
C35 C34 C33 120.5(2)
C35 C34 H34 119.7
C33 C34 H34 119.7
C36 C35 C34 120.5(2)
C36 C35 H35 119.8
C34 C35 H35 119.8
C35 C36 C37 119.6(2)
C35 C36 H36 120.2
C37 C36 H36 120.2
C36 C37 C38 120.2(2)
C36 C37 H37 119.9
C38 C37 H37 119.9
C33 C38 C37 120.7(2)
C33 C38 H38 119.6
C37 C38 H38 119.6
C40 C39 P3 111.18(14)
C40 C39 H39A 109.4
P3 C39 H39A 109.4
C40 C39 H39B 109.4
P3 C39 H39B 109.4
H39A C39 H39B 108.0
C39 C40 P4 109.04(14)
C39 C40 H40A 109.9
P4 C40 H40A 109.9
C39 C40 H40B 109.9
P4 C40 H40B 109.9
H40A C40 H40B 108.3
C46 C41 C42 118.47(19)
C46 C41 P4 123.56(16)
C42 C41 P4 117.96(15)
C43 C42 C41 120.7(2)
C43 C42 H42 119.7
C41 C42 H42 119.7
C44 C43 C42 120.0(2)
C44 C43 H43 120.0
C42 C43 H43 120.0
C45 C44 C43 119.9(2)
C45 C44 H44 120.0
C43 C44 H44 120.0
C44 C45 C46 120.4(2)
C44 C45 H45 119.8
C46 C45 H45 119.8
C45 C46 C41 120.5(2)
C45 C46 H46 119.7
C41 C46 H46 119.7
C52 C47 C48 118.5(2)
C52 C47 P4 119.26(16)
C48 C47 P4 122.23(17)
C49 C48 C47 120.8(2)
C49 C48 H48 119.6
C47 C48 H48 119.6
C50 C49 C48 120.0(2)
C50 C49 H49 120.0
C48 C49 H49 120.0
C49 C50 C51 119.9(2)
C49 C50 H50 120.1
C51 C50 H50 120.1
C50 C51 C52 120.0(2)
C50 C51 H51 120.0
C52 C51 H51 120.0
C51 C52 C47 120.7(2)
C51 C52 H52 119.6
C47 C52 H52 119.6
C54 C53 W1 163.49(17)
C55 C54 C53 131.4(2)
C55 C54 H54 114.3
C53 C54 H54 114.3
C54 C55 C62 120.2(2)
C54 C55 C56 122.0(2)
C62 C55 C56 117.75(19)
C57 C56 C61 118.8(2)
C57 C56 C55 121.5(2)
C61 C56 C55 119.7(2)
C56 C57 C58 120.5(2)
C56 C57 H57 119.7
C58 C57 H57 119.7
C59 C58 C57 120.1(3)
C59 C58 H58 120.0
C57 C58 H58 120.0
C60 C59 C58 119.9(3)
C60 C59 H59 120.0
C58 C59 H59 120.0
C59 C60 C61 120.8(3)
C59 C60 H60 119.6
C61 C60 H60 119.6
C60 C61 C56 119.8(3)
C60 C61 H61 120.1
C56 C61 H61 120.1
C63 C62 C67 117.9(2)
C63 C62 C55 120.1(2)
C67 C62 C55 121.9(2)
C64 C63 C62 120.9(3)
C64 C63 H63 119.5
C62 C63 H63 119.5
C65 C64 C63 120.2(3)
C65 C64 H64 119.9
C63 C64 H64 119.9
C66 C65 C64 119.4(2)
C66 C65 H65 120.3
C64 C65 H65 120.3
C65 C66 C67 120.8(3)
C65 C66 H66 119.6
C67 C66 H66 119.6
C66 C67 C62 120.7(2)
C66 C67 H67 119.6
C62 C67 H67 119.6

loop_
_geom_bond_atom_site_label_1
_geom_bond_atom_site_label_2
_geom_bond_distance
W1 C53 1.853(2)
W1 P1 2.4303(5)
W1 P2 2.4420(5)
W1 P4 2.4507(5)
W1 P3 2.4784(5)
W1 H1W 1.668(10)
P1 C1 1.832(2)
P1 C7 1.833(2)
P1 C13 1.851(2)
P2 C21 1.839(2)
P2 C15 1.846(2)
P2 C14 1.852(2)
P3 C33 1.836(2)
P3 C27 1.840(2)
P3 C39 1.868(2)
P4 C41 1.833(2)
P4 C47 1.834(2)
P4 C40 1.845(2)
C1 C2 1.389(3)
C1 C6 1.390(3)
C1S C6S 1.317(7)
C1S C2S 1.413(6)
C1S C7S 1.434(6)
C2 C3 1.394(3)
C2 H2 0.9500
C2S C3S 1.346(7)
C2S H2S 0.9500
C3 C4 1.376(4)
C3 H3 0.9500
C3S C4S 1.447(7)
C3S H3S 0.9500
C4 C5 1.377(4)
C4 H4 0.9500
C4S C5S 1.292(6)
C4S H4S 0.9500
C5 C6 1.394(4)
C5 H5 0.9500
C5S C6S 1.444(7)
C5S H5S 0.9500
C6 H6 0.9500
C6S H6S 0.9500
C7 C8 1.394(3)
C7 C12 1.398(3)
C7S H7S1 0.9800
C7S H7S2 0.9800
C7S H7S3 0.9800
C8 C9 1.392(3)
C8 H8 0.9500
C8S C13S 1.385(4)
C8S C9S 1.393(4)
C8S C14S 1.470(5)
C9 C10 1.377(4)
C9 H9 0.9500
C9S C10S 1.364(5)
C9S H9S 0.9500
C10 C11 1.379(4)
C10 H10 0.9500
C10S C11S 1.376(5)
C10S H10S 0.9500
C11 C12 1.390(3)
C11 H11 0.9500
C11S C12S 1.386(5)
C11S H11S 0.9500
C12 H12 0.9500
C12S C13S 1.367(5)
C12S H12S 0.9500
C13 C14 1.525(3)
C13 H13A 0.9900
C13 H13B 0.9900
C13S H13S 0.9500
C14 H14A 0.9900
C14 H14B 0.9900
C14S H14C 0.9800
C14S H14D 0.9800
C14S H14E 0.9800
C15 C16 1.387(3)
C15 C20 1.394(3)
C16 C17 1.396(3)
C16 H16 0.9500
C17 C18 1.376(4)
C17 H17 0.9500
C18 C19 1.384(4)
C18 H18 0.9500
C19 C20 1.389(3)
C19 H19 0.9500
C20 H20 0.9500
C21 C22 1.394(3)
C21 C26 1.396(3)
C22 C23 1.393(3)
C22 H22 0.9500
C23 C24 1.370(4)
C23 H23 0.9500
C24 C25 1.391(4)
C24 H24 0.9500
C25 C26 1.382(3)
C25 H25 0.9500
C26 H26 0.9500
C27 C32 1.398(3)
C27 C28 1.398(3)
C28 C29 1.383(3)
C28 H28 0.9500
C29 C30 1.390(3)
C29 H29 0.9500
C30 C31 1.383(3)
C30 H30 0.9500
C31 C32 1.392(3)
C31 H31 0.9500
C32 H32 0.9500
C33 C38 1.391(3)
C33 C34 1.396(3)
C34 C35 1.392(3)
C34 H34 0.9500
C35 C36 1.380(4)
C35 H35 0.9500
C36 C37 1.382(4)
C36 H36 0.9500
C37 C38 1.395(3)
C37 H37 0.9500
C38 H38 0.9500
C39 C40 1.526(3)
C39 H39A 0.9900
C39 H39B 0.9900
C40 H40A 0.9900
C40 H40B 0.9900
C41 C46 1.395(3)
C41 C42 1.398(3)
C42 C43 1.389(3)
C42 H42 0.9500
C43 C44 1.387(3)
C43 H43 0.9500
C44 C45 1.377(3)
C44 H44 0.9500
C45 C46 1.389(3)
C45 H45 0.9500
C46 H46 0.9500
C47 C52 1.393(3)
C47 C48 1.396(3)
C48 C49 1.392(3)
C48 H48 0.9500
C49 C50 1.382(4)
C49 H49 0.9500
C50 C51 1.390(4)
C50 H50 0.9500
C51 C52 1.391(3)
C51 H51 0.9500
C52 H52 0.9500
C53 C54 1.439(3)
C54 C55 1.360(3)
C54 H54 0.9500
C55 C62 1.482(3)
C55 C56 1.487(3)
C56 C57 1.389(3)
C56 C61 1.401(3)
C57 C58 1.390(4)
C57 H57 0.9500
C58 C59 1.382(4)
C58 H58 0.9500
C59 C60 1.371(4)
C59 H59 0.9500
C60 C61 1.390(4)
C60 H60 0.9500
C61 H61 0.9500
C62 C63 1.401(3)
C62 C67 1.401(3)
C63 C64 1.391(3)
C63 H63 0.9500
C64 C65 1.390(4)
C64 H64 0.9500
C65 C66 1.378(4)
C65 H65 0.9500
C66 C67 1.387(3)
C66 H66 0.9500
C67 H67 0.9500

loop_
_geom_torsion_atom_site_label_1
_geom_torsion_atom_site_label_2
_geom_torsion_atom_site_label_3
_geom_torsion_atom_site_label_4
_geom_torsion
C53 W1 P1 C1 18.95(10)
P2 W1 P1 C1 119.31(8)
P4 W1 P1 C1 -76.90(8)
P3 W1 P1 C1 -158.43(9)
C53 W1 P1 C7 142.72(10)
P2 W1 P1 C7 -116.92(8)
P4 W1 P1 C7 46.88(8)
P3 W1 P1 C7 -34.66(11)
C53 W1 P1 C13 -100.10(10)
P2 W1 P1 C13 0.26(8)
P4 W1 P1 C13 164.05(8)
P3 W1 P1 C13 82.52(10)
C53 W1 P2 C21 -129.82(10)
P1 W1 P2 C21 137.76(8)
P4 W1 P2 C21 48.53(10)
P3 W1 P2 C21 -26.01(8)
C53 W1 P2 C15 0.51(11)
P1 W1 P2 C15 -91.91(8)
P4 W1 P2 C15 178.86(9)
P3 W1 P2 C15 104.32(8)
C53 W1 P2 C14 114.89(10)
P1 W1 P2 C14 22.47(7)
P4 W1 P2 C14 -66.76(10)
P3 W1 P2 C14 -141.30(7)
C53 W1 P3 C33 35.67(10)
P1 W1 P3 C33 -147.00(9)
P2 W1 P3 C33 -67.13(8)
P4 W1 P3 C33 128.58(8)
C53 W1 P3 C27 162.15(10)
P1 W1 P3 C27 -20.53(10)
P2 W1 P3 C27 59.35(8)
P4 W1 P3 C27 -104.95(8)
C53 W1 P3 C39 -84.49(11)
P1 W1 P3 C39 92.84(10)
P2 W1 P3 C39 172.71(8)
P4 W1 P3 C39 8.42(8)
C53 W1 P4 C41 -42.93(10)
P1 W1 P4 C41 52.13(8)
P2 W1 P4 C41 138.70(9)
P3 W1 P4 C41 -144.26(8)
C53 W1 P4 C47 -173.38(10)
P1 W1 P4 C47 -78.32(8)
P2 W1 P4 C47 8.25(11)
P3 W1 P4 C47 85.29(8)
C53 W1 P4 C40 70.92(10)
P1 W1 P4 C40 165.98(8)
P2 W1 P4 C40 -107.45(9)
P3 W1 P4 C40 -30.41(8)
C7 P1 C1 C2 -101.78(19)
C13 P1 C1 C2 153.56(18)
W1 P1 C1 C2 30.0(2)
C7 P1 C1 C6 75.5(2)
C13 P1 C1 C6 -29.2(2)
W1 P1 C1 C6 -152.81(16)
C6 C1 C2 C3 -0.5(4)
P1 C1 C2 C3 176.9(2)
C6S C1S C2S C3S -4.9(7)
C7S C1S C2S C3S 175.7(5)
C1 C2 C3 C4 1.6(4)
C1S C2S C3S C4S 2.2(9)
C2 C3 C4 C5 -0.7(4)
C2S C3S C4S C5S 4.6(8)
C3 C4 C5 C6 -1.2(4)
C3S C4S C5S C6S -8.4(7)
C2 C1 C6 C5 -1.4(3)
P1 C1 C6 C5 -178.66(19)
C4 C5 C6 C1 2.3(4)
C2S C1S C6S C5S 1.1(7)
C7S C1S C6S C5S -179.5(4)
C4S C5S C6S C1S 6.0(7)
C1 P1 C7 C8 47.89(19)
C13 P1 C7 C8 151.62(18)
W1 P1 C7 C8 -86.71(18)
C1 P1 C7 C12 -137.62(19)
C13 P1 C7 C12 -33.9(2)
W1 P1 C7 C12 87.79(19)
C12 C7 C8 C9 -1.7(3)
P1 C7 C8 C9 172.91(18)
C7 C8 C9 C10 -0.3(4)
C13S C8S C9S C10S -2.1(5)
C14S C8S C9S C10S 177.9(3)
C8 C9 C10 C11 2.2(4)
C8S C9S C10S C11S 2.6(5)
C9 C10 C11 C12 -2.0(4)
C9S C10S C11S C12S -0.2(5)
C10 C11 C12 C7 0.0(4)
C8 C7 C12 C11 1.9(3)
P1 C7 C12 C11 -172.7(2)
C10S C11S C12S C13S -2.7(5)
C1 P1 C13 C14 -160.01(14)
C7 P1 C13 C14 97.48(15)
W1 P1 C13 C14 -28.82(16)
C11S C12S C13S C8S 3.2(5)
C9S C8S C13S C12S -0.8(5)
C14S C8S C13S C12S 179.2(3)
P1 C13 C14 P2 48.70(17)
C21 P2 C14 C13 -175.10(14)
C15 P2 C14 C13 81.88(15)
W1 P2 C14 C13 -47.43(15)
C21 P2 C15 C16 121.78(18)
C14 P2 C15 C16 -134.74(18)
W1 P2 C15 C16 -16.5(2)
C21 P2 C15 C20 -59.3(2)
C14 P2 C15 C20 44.2(2)
W1 P2 C15 C20 162.47(16)
C20 C15 C16 C17 -1.8(3)
P2 C15 C16 C17 177.17(17)
C15 C16 C17 C18 0.0(3)
C16 C17 C18 C19 1.3(4)
C17 C18 C19 C20 -0.9(4)
C18 C19 C20 C15 -0.9(4)
C16 C15 C20 C19 2.2(4)
P2 C15 C20 C19 -176.7(2)
C15 P2 C21 C22 -23.9(2)
C14 P2 C21 C22 -125.96(19)
W1 P2 C21 C22 115.57(18)
C15 P2 C21 C26 159.87(17)
C14 P2 C21 C26 57.80(19)
W1 P2 C21 C26 -60.67(19)
C26 C21 C22 C23 -1.1(3)
P2 C21 C22 C23 -177.39(19)
C21 C22 C23 C24 0.4(4)
C22 C23 C24 C25 0.4(4)
C23 C24 C25 C26 -0.4(4)
C24 C25 C26 C21 -0.4(4)
C22 C21 C26 C25 1.1(3)
P2 C21 C26 C25 177.48(18)
C33 P3 C27 C32 6.7(2)
C39 P3 C27 C32 113.27(19)
W1 P3 C27 C32 -127.23(16)
C33 P3 C27 C28 -172.25(18)
C39 P3 C27 C28 -65.68(19)
W1 P3 C27 C28 53.81(19)
C32 C27 C28 C29 -2.4(3)
P3 C27 C28 C29 176.63(19)
C27 C28 C29 C30 1.7(4)
C28 C29 C30 C31 0.2(4)
C29 C30 C31 C32 -1.4(3)
C30 C31 C32 C27 0.7(3)
C28 C27 C32 C31 1.2(3)
P3 C27 C32 C31 -177.78(16)
C27 P3 C33 C38 -106.65(18)
C39 P3 C33 C38 151.28(17)
W1 P3 C33 C38 28.05(19)
C27 P3 C33 C34 71.7(2)
C39 P3 C33 C34 -30.3(2)
W1 P3 C33 C34 -153.56(16)
C38 C33 C34 C35 -1.3(3)
P3 C33 C34 C35 -179.69(18)
C33 C34 C35 C36 1.3(4)
C34 C35 C36 C37 -0.3(4)
C35 C36 C37 C38 -0.6(4)
C34 C33 C38 C37 0.3(3)
P3 C33 C38 C37 178.81(18)
C36 C37 C38 C33 0.6(4)
C33 P3 C39 C40 -108.02(16)
C27 P3 C39 C40 147.22(16)
W1 P3 C39 C40 20.60(17)
P3 C39 C40 P4 -47.32(18)
C41 P4 C40 C39 -177.73(15)
C47 P4 C40 C39 -73.12(16)
W1 P4 C40 C39 53.75(15)
C47 P4 C41 C46 15.9(2)
C40 P4 C41 C46 121.13(19)
W1 P4 C41 C46 -121.74(17)
C47 P4 C41 C42 -164.68(18)
C40 P4 C41 C42 -59.46(19)
W1 P4 C41 C42 57.68(19)
C46 C41 C42 C43 0.3(3)
P4 C41 C42 C43 -179.18(19)
C41 C42 C43 C44 0.1(4)
C42 C43 C44 C45 -0.6(4)
C43 C44 C45 C46 0.6(4)
C44 C45 C46 C41 -0.3(4)
C42 C41 C46 C45 -0.2(3)
P4 C41 C46 C45 179.22(18)
C41 P4 C47 C52 -113.80(18)
C40 P4 C47 C52 143.05(17)
W1 P4 C47 C52 25.3(2)
C41 P4 C47 C48 65.0(2)
C40 P4 C47 C48 -38.2(2)
W1 P4 C47 C48 -155.96(16)
C52 C47 C48 C49 -0.5(3)
P4 C47 C48 C49 -179.25(19)
C47 C48 C49 C50 0.7(4)
C48 C49 C50 C51 -0.2(4)
C49 C50 C51 C52 -0.5(4)
C50 C51 C52 C47 0.8(3)
C48 C47 C52 C51 -0.3(3)
P4 C47 C52 C51 178.50(17)
P1 W1 C53 C54 27.6(6)
P2 W1 C53 C54 -53.4(6)
P4 W1 C53 C54 127.1(6)
P3 W1 C53 C54 -153.2(6)
W1 C53 C54 C55 -169.6(5)
C53 C54 C55 C62 -179.2(2)
C53 C54 C55 C56 -2.3(4)
C54 C55 C56 C57 -48.4(3)
C62 C55 C56 C57 128.6(2)
C54 C55 C56 C61 132.1(2)
C62 C55 C56 C61 -50.8(3)
C61 C56 C57 C58 0.7(4)
C55 C56 C57 C58 -178.7(2)
C56 C57 C58 C59 -0.9(4)
C57 C58 C59 C60 -0.1(4)
C58 C59 C60 C61 1.3(4)
C59 C60 C61 C56 -1.5(4)
C57 C56 C61 C60 0.4(3)
C55 C56 C61 C60 179.9(2)
C54 C55 C62 C63 147.9(2)
C56 C55 C62 C63 -29.2(3)
C54 C55 C62 C67 -28.4(3)
C56 C55 C62 C67 154.5(2)
C67 C62 C63 C64 2.1(4)
C55 C62 C63 C64 -174.3(2)
C62 C63 C64 C65 -0.2(4)
C63 C64 C65 C66 -1.4(4)
C64 C65 C66 C67 0.9(4)
C65 C66 C67 C62 1.1(4)
C63 C62 C67 C66 -2.6(4)
C55 C62 C67 C66 173.7(2)
